data_4317967
loop_
_publ_author_name
'Richard D. Adams'
'Burjor Captain'
'Wei Fu'
'Mark D. Smith'

_publ_section_title
;
 Multiple Reactions of Triphenylstannane with Ru5(CO)12(C6H6)(\m5-C) Yield
 Bimetallic Clusters with Unusually Large Numbers of Tin Ligands
;
_journal_name_full 'Inorganic Chemistry'
_journal_page_first 2302
_journal_page_last 2303
_journal_paper_doi 10.1021/ic011321u
_journal_volume 41
_journal_year 2002
_chemical_formula_sum 'C83 H68 O7 Ru5 Sn5'
_chemical_formula_weight 2276.17
_chemical_name_systematic
;
  ?
;
_space_group_IT_number 62
_symmetry_cell_setting orthorhombic
_symmetry_space_group_name_Hall '-P 2ac 2n'
_symmetry_space_group_name_H-M 'P n m a'
_atom_sites_solution_hydrogens geom
_atom_sites_solution_primary direct
_atom_sites_solution_secondary difmap
_audit_creation_method SHELXL-97
_cell_angle_alpha 90.00
_cell_angle_beta 90.00
_cell_angle_gamma 90.00
_cell_formula_units_Z 4
_cell_length_a 20.3739(10)
_cell_length_b 22.1686(11)
_cell_length_c 19.0630(9)
_cell_measurement_reflns_used 6384
_cell_measurement_temperature 293(2)
_cell_measurement_theta_max 25.5
_cell_measurement_theta_min 2.35
_cell_volume 8610.0(7)
_computing_cell_refinement 'SAINT+ NT V6.02a (Bruker, 1998)'
_computing_data_collection 'SMART NT V5.619 (Bruker, 2000)'
_computing_data_reduction 'SAINT+ NT V6.02a'
_computing_molecular_graphics 'SHELXTL V5.1 (Sheldrick, 1997)'
_computing_publication_material 'SHELXTL V5.1'
_computing_structure_refinement 'SHELXL-97 (Sheldrick, 1997)'
_computing_structure_solution 'SHELXS-97 (Sheldrick, 1990)'
_diffrn_ambient_temperature 293(2)
_diffrn_measured_fraction_theta_full 1.000
_diffrn_measured_fraction_theta_max 1.000
_diffrn_measurement_device_type 'Bruker SMART APEX CCD diffractometer'
_diffrn_measurement_method 'omega scans'
_diffrn_radiation_monochromator graphite
_diffrn_radiation_source 'fine-focus sealed tube'
_diffrn_radiation_type MoK\a
_diffrn_radiation_wavelength 0.71073
_diffrn_reflns_av_R_equivalents 0.0664
_diffrn_reflns_av_sigmaI/netI 0.0379
_diffrn_reflns_limit_h_max 24
_diffrn_reflns_limit_h_min -24
_diffrn_reflns_limit_k_max 26
_diffrn_reflns_limit_k_min -26
_diffrn_reflns_limit_l_max 20
_diffrn_reflns_limit_l_min -22
_diffrn_reflns_number 50463
_diffrn_reflns_theta_full 25.03
_diffrn_reflns_theta_max 25.03
_diffrn_reflns_theta_min 1.41
_diffrn_standards_decay_% <1
_exptl_absorpt_coefficient_mu 2.322
_exptl_absorpt_correction_T_max 0.962
_exptl_absorpt_correction_T_min 0.804
_exptl_absorpt_correction_type SADABS
_exptl_absorpt_process_details '(SADABS, Bruker, 1997)'
_exptl_crystal_colour red
_exptl_crystal_density_diffrn 1.756
_exptl_crystal_density_method 'not measured'
_exptl_crystal_description bar
_exptl_crystal_F_000 4368
_exptl_crystal_size_max 0.22
_exptl_crystal_size_mid 0.08
_exptl_crystal_size_min 0.06
_refine_diff_density_max 0.952
_refine_diff_density_min -0.721
_refine_diff_density_rms 0.148
_refine_ls_extinction_method none
_refine_ls_goodness_of_fit_ref 1.093
_refine_ls_hydrogen_treatment mixed
_refine_ls_matrix_type full
_refine_ls_number_parameters 498
_refine_ls_number_reflns 7834
_refine_ls_number_restraints 89
_refine_ls_restrained_S_all 1.114
_refine_ls_R_factor_all 0.0658
_refine_ls_R_factor_gt 0.0469
_refine_ls_shift/su_max 0.001
_refine_ls_shift/su_mean 0.000
_refine_ls_structure_factor_coef Fsqd
_refine_ls_weighting_details 'calc w=1/[\s^2^(Fo^2^)+(0.0696P)^2^+1.6531P] where P=(Fo^2^+2Fc^2^)/3'
_refine_ls_weighting_scheme calc
_refine_ls_wR_factor_gt 0.1196
_refine_ls_wR_factor_ref 0.1287
_reflns_number_gt 5966
_reflns_number_total 7834
_reflns_threshold_expression >2sigma(I)
_cod_data_source_file ic011321u_2.cif
_cod_data_source_block rusn55a
_cod_depositor_comments
;
The following automatic conversions were performed:

'_symmetry_cell_setting' tag value 'orthodrombic' was replaced with
'orthorhombic' value as specified in the replacement file
'/home/robertas/cod-tools/perl-scripts/inputs/replacement_values.lst'.

Automatic conversion script
Id: cif_fix_values 3143 2015-03-26 13:38:13Z robertas 
;
_cod_database_code 4317967

loop_
_symmetry_equiv_pos_as_xyz
'x, y, z'
'-x+1/2, -y, z+1/2'
'-x, y+1/2, -z'
'x+1/2, -y+1/2, -z+1/2'
'-x, -y, -z'
'x-1/2, y, -z-1/2'
'x, -y-1/2, z'
'-x-1/2, y-1/2, z-1/2'

loop_
_atom_site_label
_atom_site_type_symbol
_atom_site_fract_x
_atom_site_fract_y
_atom_site_fract_z
_atom_site_U_iso_or_equiv
_atom_site_adp_type
_atom_site_occupancy
_atom_site_symmetry_multiplicity
_atom_site_calc_flag
_atom_site_refinement_flags
_atom_site_disorder_assembly
_atom_site_disorder_group
Ru1 Ru 0.41381(4) 0.2500 0.39964(4) 0.0406(2) Uani 1 2 d S . .
Ru2 Ru 0.27200(4) 0.2500 0.42491(4) 0.0370(2) Uani 1 2 d S . .
Ru3 Ru 0.35825(3) 0.34238(3) 0.48228(3) 0.04115(16) Uani 1 1 d . . .
Ru4 Ru 0.43561(4) 0.2500 0.54741(4) 0.0437(2) Uani 1 2 d S . .
Sn1 Sn 0.18280(4) 0.2500 0.31623(4) 0.0502(2) Uani 1 2 d S . .
Sn2 Sn 0.25121(2) 0.36495(2) 0.40202(3) 0.04582(16) Uani 1 1 d . . .
Sn3 Sn 0.46215(3) 0.36772(3) 0.55699(3) 0.05259(17) Uani 1 1 d . . .
C1 C 0.3535(4) 0.2500 0.4868(5) 0.036(2) Uani 1 2 d S . .
C2 C 0.4473(4) 0.2813(5) 0.2941(5) 0.077(3) Uani 1 1 d . . .
H2 H 0.4229 0.3026 0.2611 0.093 Uiso 1 1 calc R . .
C3 C 0.4848(5) 0.3119(4) 0.3447(6) 0.079(3) Uani 1 1 d . . .
H3 H 0.4869 0.3538 0.3443 0.095 Uiso 1 1 calc R . .
C4 C 0.5176(4) 0.2801(5) 0.3938(5) 0.075(3) Uani 1 1 d . . .
H4 H 0.5407 0.3006 0.4285 0.090 Uiso 1 1 calc R . .
C21 C 0.2064(5) 0.2500 0.4922(6) 0.056(3) Uani 1 2 d S . .
C31 C 0.3829(4) 0.4129(4) 0.4322(5) 0.065(2) Uani 1 1 d . . .
C32 C 0.3081(4) 0.3765(4) 0.5538(5) 0.062(2) Uani 1 1 d . . .
C41 C 0.5257(7) 0.2500 0.5673(7) 0.075(4) Uani 1 2 d S . .
C42 C 0.4068(7) 0.2500 0.6399(7) 0.070(4) Uani 1 2 d S . .
C51 C 0.2218(5) 0.2500 0.2118(5) 0.069(3) Uani 1 2 d SD . .
C52 C 0.2866(6) 0.2500 0.1997(7) 0.197(15) Uani 1 2 d SD . .
H52 H 0.3153 0.2500 0.2377 0.236 Uiso 1 2 calc SR . .
C53 C 0.3117(7) 0.2500 0.1333(8) 0.30(3) Uani 1 2 d SD . .
H53 H 0.3569 0.2500 0.1262 0.355 Uiso 1 2 calc SR . .
C54 C 0.2706(8) 0.2500 0.0783(7) 0.189(13) Uani 1 2 d SD . .
H54 H 0.2878 0.2500 0.0331 0.227 Uiso 1 2 calc SR . .
C55 C 0.2073(8) 0.2500 0.0868(6) 0.132(8) Uani 1 2 d SD . .
H55 H 0.1793 0.2500 0.0482 0.158 Uiso 1 2 calc SR . .
C56 C 0.1821(5) 0.2500 0.1548(6) 0.099(5) Uani 1 2 d SD . .
H56 H 0.1369 0.2500 0.1612 0.119 Uiso 1 2 calc SR . .
C61 C 0.1111(4) 0.3241(4) 0.3148(5) 0.067(2) Uani 1 1 d . . .
C62 C 0.1099(5) 0.3670(4) 0.2630(6) 0.083(3) Uani 1 1 d . . .
H62 H 0.1411 0.3667 0.2275 0.099 Uiso 1 1 calc R . .
C63 C 0.0615(7) 0.4108(5) 0.2644(7) 0.104(4) Uani 1 1 d . . .
H63 H 0.0616 0.4409 0.2305 0.125 Uiso 1 1 calc R . .
C64 C 0.0151(6) 0.4106(6) 0.3129(8) 0.105(4) Uani 1 1 d . . .
H64 H -0.0175 0.4399 0.3118 0.126 Uiso 1 1 calc R . .
C65 C 0.0145(6) 0.3677(6) 0.3649(10) 0.132(5) Uani 1 1 d . . .
H65 H -0.0182 0.3680 0.3990 0.159 Uiso 1 1 calc R . .
C66 C 0.0620(6) 0.3250(6) 0.3658(7) 0.112(4) Uani 1 1 d . . .
H66 H 0.0619 0.2959 0.4009 0.135 Uiso 1 1 calc R . .
C71 C 0.2714(4) 0.4149(4) 0.3076(4) 0.058(2) Uani 1 1 d D . .
C72 C 0.3131(7) 0.3942(7) 0.2593(6) 0.175(8) Uani 1 1 d D . .
H72 H 0.3331 0.3571 0.2668 0.210 Uiso 1 1 calc R . .
C73 C 0.3277(7) 0.4252(8) 0.1990(7) 0.205(11) Uani 1 1 d D . .
H73 H 0.3587 0.4100 0.1678 0.246 Uiso 1 1 calc R . .
C74 C 0.2975(6) 0.4773(6) 0.1851(6) 0.115(5) Uani 1 1 d D . .
H74 H 0.3106 0.5010 0.1474 0.138 Uiso 1 1 calc R . .
C75 C 0.2494(9) 0.4945(6) 0.2253(7) 0.180(9) Uani 1 1 d D . .
H75 H 0.2242 0.5278 0.2128 0.217 Uiso 1 1 calc R . .
C76 C 0.2352(7) 0.4633(5) 0.2870(6) 0.149(7) Uani 1 1 d D . .
H76 H 0.2002 0.4759 0.3147 0.179 Uiso 1 1 calc R . .
C81 C 0.1809(4) 0.4206(3) 0.4560(4) 0.060(2) Uani 1 1 d D . .
C82 C 0.1362(6) 0.3997(5) 0.5017(7) 0.139(6) Uani 1 1 d D . .
H82 H 0.1351 0.3584 0.5104 0.167 Uiso 1 1 calc R . .
C83 C 0.0921(7) 0.4357(6) 0.5360(8) 0.160(7) Uani 1 1 d D . .
H83 H 0.0619 0.4189 0.5668 0.192 Uiso 1 1 calc R . .
C84 C 0.0929(6) 0.4951(6) 0.5248(7) 0.126(6) Uani 1 1 d D . .
H84 H 0.0616 0.5197 0.5458 0.152 Uiso 1 1 calc R . .
C85 C 0.1377(8) 0.5185(5) 0.4842(8) 0.156(7) Uani 1 1 d D . .
H85 H 0.1391 0.5600 0.4775 0.187 Uiso 1 1 calc R . .
C86 C 0.1835(6) 0.4817(4) 0.4510(6) 0.118(5) Uani 1 1 d D . .
H86 H 0.2168 0.4993 0.4246 0.142 Uiso 1 1 calc R . .
C91 C 0.4625(4) 0.4015(4) 0.6634(4) 0.062(2) Uani 1 1 d D . .
C92 C 0.5168(4) 0.4267(4) 0.6917(4) 0.078(3) Uani 1 1 d D . .
H92 H 0.5528 0.4341 0.6631 0.093 Uiso 1 1 calc R . .
C93 C 0.5205(5) 0.4416(5) 0.7617(5) 0.097(3) Uani 1 1 d D . .
H93 H 0.5589 0.4573 0.7806 0.117 Uiso 1 1 calc R . .
C94 C 0.4671(6) 0.4329(5) 0.8022(5) 0.100(4) Uani 1 1 d D . .
H94 H 0.4689 0.4437 0.8493 0.119 Uiso 1 1 calc R . .
C95 C 0.4127(6) 0.4097(5) 0.7772(5) 0.095(3) Uani 1 1 d D . .
H95 H 0.3764 0.4043 0.8061 0.114 Uiso 1 1 calc R . .
C96 C 0.4100(4) 0.3932(4) 0.7066(4) 0.076(3) Uani 1 1 d D . .
H96 H 0.3717 0.3762 0.6888 0.092 Uiso 1 1 calc R . .
C101 C 0.5526(4) 0.4024(4) 0.5131(5) 0.062(2) Uani 1 1 d . . .
C102 C 0.6125(5) 0.3860(5) 0.5434(6) 0.091(3) Uani 1 1 d . . .
H102 H 0.6134 0.3614 0.5828 0.109 Uiso 1 1 calc R . .
C103 C 0.6707(5) 0.4066(6) 0.5142(8) 0.114(4) Uani 1 1 d . . .
H103 H 0.7106 0.3947 0.5336 0.136 Uiso 1 1 calc R . .
C104 C 0.6703(6) 0.4442(6) 0.4577(7) 0.102(4) Uani 1 1 d . . .
H104 H 0.7097 0.4570 0.4382 0.122 Uiso 1 1 calc R . .
C105 C 0.6136(5) 0.4625(5) 0.4305(6) 0.089(3) Uani 1 1 d . . .
H105 H 0.6135 0.4897 0.3933 0.107 Uiso 1 1 calc R . .
C106 C 0.5560(5) 0.4419(4) 0.4568(5) 0.075(3) Uani 1 1 d . . .
H106 H 0.5171 0.4548 0.4362 0.090 Uiso 1 1 calc R . .
O21 O 0.1677(5) 0.2500 0.5337(5) 0.095(3) Uani 1 2 d S . .
O31 O 0.3990(3) 0.4542(3) 0.4005(4) 0.098(2) Uani 1 1 d . . .
O32 O 0.2773(4) 0.3979(4) 0.5974(4) 0.098(2) Uani 1 1 d . . .
O41 O 0.5812(5) 0.2500 0.5775(8) 0.128(5) Uani 1 2 d S . .
O42 O 0.3881(7) 0.2500 0.6956(5) 0.123(5) Uani 1 2 d S . .
C1S C -0.041(3) 0.266(4) 0.551(3) 0.08(3) Uiso 0.13 1 d PD . 1
H1SA H -0.0868 0.2676 0.5398 0.126 Uiso 0.13 1 d PR . 1
H1SB H -0.0224 0.3059 0.5457 0.126 Uiso 0.13 1 d PR . 1
H1SC H -0.0190 0.2387 0.5205 0.126 Uiso 0.13 1 d PR . 1
C2S C -0.036(3) 0.2500 0.626(3) 0.15(3) Uiso 0.25 2 d SPD . 1
H2SA H -0.0537 0.2103 0.6330 0.185 Uiso 0.13 1 d PR . 1
H2SB H -0.0571 0.2773 0.6581 0.185 Uiso 0.13 1 d PR . 1
C3S C 0.032(3) 0.2500 0.647(3) 0.13(3) Uiso 0.25 2 d SPD . 1
H3SA H 0.0463 0.2911 0.6520 0.156 Uiso 0.13 1 d PR . 1
H3SB H 0.0527 0.2345 0.6053 0.156 Uiso 0.13 1 d PR . 1
C4S C 0.070(3) 0.2138(17) 0.695(3) 0.09(3) Uiso 0.13 1 d PD . 1
H4SA H 0.0952 0.1807 0.6775 0.113 Uiso 0.13 1 d PR . 1
H4SB H 0.0331 0.1971 0.7202 0.113 Uiso 0.13 1 d PR . 1
C5S C 0.108(3) 0.2500 0.745(3) 0.21(5) Uiso 0.25 2 d SPD . 1
H5SA H 0.1009 0.2338 0.7914 0.255 Uiso 0.13 1 d PR . 1
H5SB H 0.0924 0.2910 0.7458 0.255 Uiso 0.13 1 d PR . 1
C6S C 0.180(3) 0.2500 0.739(5) 0.17(4) Uiso 0.25 2 d SPD . 1
H6SA H 0.2023 0.2734 0.7743 0.249 Uiso 0.13 1 d PR . 1
H6SB H 0.1960 0.2093 0.7401 0.249 Uiso 0.13 1 d PR . 1
H6SC H 0.1874 0.2673 0.6939 0.249 Uiso 0.13 1 d PR . 1
C11S C 0.233(4) 0.2500 0.798(5) 0.19(4) Uiso 0.25 2 d SPD . 2
H11A H 0.2771 0.2628 0.8052 0.280 Uiso 0.13 1 d PR . 2
H11B H 0.2083 0.2545 0.8408 0.280 Uiso 0.13 1 d PR . 2
H11C H 0.2321 0.2084 0.7839 0.280 Uiso 0.13 1 d PR . 2
C12S C 0.182(3) 0.286(3) 0.759(6) 0.13(4) Uiso 0.13 1 d PD . 2
H12A H 0.2113 0.2816 0.7204 0.151 Uiso 0.13 1 d PR . 2
H12B H 0.1882 0.3264 0.7758 0.151 Uiso 0.13 1 d PR . 2
C13S C 0.141(2) 0.278(3) 0.723(3) 0.063(18) Uiso 0.13 1 d PD . 2
H13A H 0.1521 0.2858 0.6750 0.076 Uiso 0.13 1 d PR . 2
H13B H 0.1234 0.3150 0.7406 0.076 Uiso 0.13 1 d PR . 2
C14S C 0.076(3) 0.2500 0.7129(16) 0.252 Uiso 0.25 2 d SPD . 2
H14A H 0.0420 0.2642 0.7439 0.302 Uiso 0.13 1 d PR . 2
H14B H 0.0873 0.2097 0.7266 0.302 Uiso 0.13 1 d PR . 2
C15S C 0.0523 0.2500 0.6395 0.240 Uiso 0.25 2 d SPD . 2
H15A H 0.0702 0.2152 0.6165 0.288 Uiso 0.13 1 d PR . 2
H15B H 0.0702 0.2848 0.6165 0.288 Uiso 0.13 1 d PR . 2
C16S C 0.0000 0.2500 0.6125 0.15(3) Uiso 0.25 2 d SPD . 2
H16A H -0.0235 0.2500 0.5630 0.218 Uiso 0.25 2 d SPR . 2
H16B H -0.0340 0.2146 0.6334 0.218 Uiso 0.13 1 d PR . 2
H16C H -0.0340 0.2854 0.6334 0.218 Uiso 0.13 1 d PR . 2

loop_
_atom_site_aniso_label
_atom_site_aniso_U_11
_atom_site_aniso_U_22
_atom_site_aniso_U_33
_atom_site_aniso_U_23
_atom_site_aniso_U_13
_atom_site_aniso_U_12
Ru1 0.0305(4) 0.0505(5) 0.0406(4) 0.000 0.0037(3) 0.000
Ru2 0.0299(4) 0.0422(4) 0.0389(4) 0.000 0.0023(3) 0.000
Ru3 0.0374(3) 0.0428(3) 0.0433(3) -0.0013(3) -0.0009(2) -0.0013(2)
Ru4 0.0410(5) 0.0486(5) 0.0415(5) 0.000 -0.0045(4) 0.000
Sn1 0.0375(4) 0.0599(5) 0.0531(5) 0.000 -0.0073(3) 0.000
Sn2 0.0411(3) 0.0452(3) 0.0512(3) 0.0034(2) -0.0010(2) 0.0030(2)
Sn3 0.0477(3) 0.0556(3) 0.0544(3) -0.0028(2) -0.0072(3) -0.0090(2)
C1 0.032(5) 0.037(5) 0.040(5) 0.000 0.007(4) 0.000
C2 0.055(5) 0.115(8) 0.063(6) 0.037(5) 0.023(4) 0.020(5)
C3 0.069(6) 0.061(6) 0.107(8) 0.000(6) 0.048(6) -0.012(5)
C4 0.047(5) 0.113(8) 0.066(6) -0.021(5) 0.012(4) -0.022(5)
C21 0.040(6) 0.068(8) 0.060(7) 0.000 0.021(6) 0.000
C31 0.063(6) 0.064(6) 0.066(6) 0.012(5) -0.008(5) -0.010(5)
C32 0.063(6) 0.065(6) 0.060(5) -0.013(4) 0.000(4) 0.010(4)
C41 0.072(9) 0.065(8) 0.086(10) 0.000 -0.031(8) 0.000
C42 0.099(10) 0.061(8) 0.050(7) 0.000 0.015(7) 0.000
C51 0.062(8) 0.100(10) 0.045(7) 0.000 -0.011(6) 0.000
C52 0.068(12) 0.47(5) 0.055(11) 0.000 -0.004(9) 0.000
C53 0.078(14) 0.75(8) 0.057(12) 0.000 0.011(11) 0.000
C54 0.13(2) 0.36(4) 0.068(13) 0.000 0.050(14) 0.000
C55 0.099(14) 0.24(3) 0.057(10) 0.000 -0.008(10) 0.000
C56 0.055(8) 0.180(17) 0.062(9) 0.000 -0.021(7) 0.000
C61 0.048(5) 0.066(6) 0.087(7) -0.015(5) -0.022(5) 0.003(4)
C62 0.099(8) 0.060(6) 0.089(7) -0.003(5) -0.030(6) 0.003(5)
C63 0.133(11) 0.063(7) 0.115(10) -0.013(6) -0.038(9) 0.027(7)
C64 0.088(9) 0.077(8) 0.151(13) -0.024(8) -0.026(8) 0.034(7)
C65 0.090(9) 0.108(11) 0.199(17) 0.002(11) 0.049(10) 0.029(8)
C66 0.083(8) 0.114(9) 0.139(11) 0.032(8) 0.031(8) 0.046(7)
C71 0.048(5) 0.066(5) 0.061(5) 0.014(4) -0.006(4) -0.007(4)
C72 0.151(13) 0.264(19) 0.109(10) 0.104(12) 0.066(10) 0.136(14)
C73 0.125(12) 0.35(3) 0.142(13) 0.152(16) 0.080(10) 0.122(15)
C74 0.105(10) 0.157(13) 0.083(9) 0.053(9) 0.001(7) -0.026(9)
C75 0.33(3) 0.107(11) 0.100(11) 0.046(9) 0.050(14) 0.053(14)
C76 0.262(19) 0.084(9) 0.101(9) 0.037(7) 0.047(11) 0.066(10)
C81 0.054(5) 0.058(5) 0.067(5) -0.009(4) -0.008(4) 0.013(4)
C82 0.137(12) 0.088(9) 0.192(15) -0.022(9) 0.106(11) 0.011(8)
C83 0.128(13) 0.137(14) 0.215(18) -0.055(13) 0.096(12) -0.012(11)
C84 0.118(12) 0.158(15) 0.103(10) -0.051(10) -0.005(8) 0.072(11)
C85 0.199(18) 0.116(12) 0.153(15) 0.008(10) 0.037(13) 0.092(12)
C86 0.162(13) 0.084(8) 0.109(9) 0.012(7) 0.044(9) 0.047(8)
C91 0.071(6) 0.052(5) 0.062(5) -0.011(4) -0.008(5) -0.004(4)
C92 0.083(7) 0.076(6) 0.074(6) -0.015(5) -0.019(5) -0.001(5)
C93 0.096(8) 0.108(9) 0.088(8) -0.022(7) -0.036(7) -0.003(7)
C94 0.136(11) 0.087(8) 0.075(7) -0.019(6) -0.028(8) 0.000(8)
C95 0.130(10) 0.089(8) 0.066(7) -0.010(6) 0.000(7) -0.003(7)
C96 0.085(7) 0.076(6) 0.068(6) -0.010(5) -0.019(6) -0.001(5)
C101 0.049(5) 0.061(5) 0.078(6) -0.001(4) -0.003(4) -0.011(4)
C102 0.059(6) 0.092(8) 0.121(9) 0.018(7) 0.000(6) -0.016(6)
C103 0.040(6) 0.112(10) 0.189(14) 0.021(9) 0.010(7) 0.000(6)
C104 0.068(8) 0.109(10) 0.128(10) 0.008(8) 0.027(7) -0.012(7)
C105 0.080(7) 0.099(8) 0.088(7) 0.001(6) 0.010(6) -0.033(7)
C106 0.082(7) 0.062(6) 0.080(7) -0.005(5) -0.002(5) -0.019(5)
O21 0.092(7) 0.095(7) 0.097(7) 0.000 0.059(6) 0.000
O31 0.098(5) 0.083(5) 0.114(6) 0.042(4) -0.034(4) -0.039(4)
O32 0.094(5) 0.126(6) 0.074(5) -0.036(4) -0.001(4) 0.041(5)
O41 0.063(7) 0.080(7) 0.242(15) 0.000 -0.078(8) 0.000
O42 0.220(14) 0.088(8) 0.061(6) 0.000 0.044(8) 0.000

loop_
_atom_type_symbol
_atom_type_description
_atom_type_scat_dispersion_real
_atom_type_scat_dispersion_imag
_atom_type_scat_source
C C 0.0033 0.0016 'International Tables Vol C Tables 4.2.6.8 and 6.1.1.4'
H H 0.0000 0.0000 'International Tables Vol C Tables 4.2.6.8 and 6.1.1.4'
O O 0.0106 0.0060 'International Tables Vol C Tables 4.2.6.8 and 6.1.1.4'
Ru Ru -1.2594 0.8363 'International Tables Vol C Tables 4.2.6.8 and 6.1.1.4'
Sn Sn -0.6537 1.4246 'International Tables Vol C Tables 4.2.6.8 and 6.1.1.4'

loop_
_geom_angle_atom_site_label_1
_geom_angle_atom_site_label_2
_geom_angle_atom_site_label_3
_geom_angle
_geom_angle_site_symmetry_1
_geom_angle_site_symmetry_3
_geom_angle_publ_flag
C1 Ru1 C4 127.3(3) . 7_565 ?
C1 Ru1 C4 127.3(3) . . ?
C4 Ru1 C4 35.0(5) 7_565 . ?
C1 Ru1 C2 154.9(3) . 7_565 ?
C4 Ru1 C2 64.6(3) 7_565 7_565 ?
C4 Ru1 C2 76.0(3) . 7_565 ?
C1 Ru1 C2 154.9(3) . . ?
C4 Ru1 C2 76.0(3) 7_565 . ?
C4 Ru1 C2 64.6(3) . . ?
C2 Ru1 C2 36.2(5) 7_565 . ?
C1 Ru1 C3 139.1(3) . 7_565 ?
C4 Ru1 C3 35.2(3) 7_565 7_565 ?
C4 Ru1 C3 63.2(4) . 7_565 ?
C2 Ru1 C3 36.5(4) 7_565 7_565 ?
C2 Ru1 C3 64.8(4) . 7_565 ?
C1 Ru1 C3 139.1(3) . . ?
C4 Ru1 C3 63.2(4) 7_565 . ?
C4 Ru1 C3 35.2(3) . . ?
C2 Ru1 C3 64.8(4) 7_565 . ?
C2 Ru1 C3 36.5(4) . . ?
C3 Ru1 C3 75.1(5) 7_565 . ?
C1 Ru1 Ru3 46.558(17) . . ?
C4 Ru1 Ru3 128.9(3) 7_565 . ?
C4 Ru1 Ru3 101.1(2) . . ?
C2 Ru1 Ru3 148.3(3) 7_565 . ?
C2 Ru1 Ru3 113.6(3) . . ?
C3 Ru1 Ru3 163.7(3) 7_565 . ?
C3 Ru1 Ru3 94.3(2) . . ?
C1 Ru1 Ru3 46.558(17) . 7_565 ?
C4 Ru1 Ru3 101.1(2) 7_565 7_565 ?
C4 Ru1 Ru3 128.9(3) . 7_565 ?
C2 Ru1 Ru3 113.6(3) 7_565 7_565 ?
C2 Ru1 Ru3 148.3(3) . 7_565 ?
C3 Ru1 Ru3 94.3(2) 7_565 7_565 ?
C3 Ru1 Ru3 163.7(3) . 7_565 ?
Ru3 Ru1 Ru3 93.11(3) . 7_565 ?
C1 Ru1 Ru4 45.4(3) . . ?
C4 Ru1 Ru4 84.3(3) 7_565 . ?
C4 Ru1 Ru4 84.3(3) . . ?
C2 Ru1 Ru4 147.3(3) 7_565 . ?
C2 Ru1 Ru4 147.3(3) . . ?
C3 Ru1 Ru4 111.1(3) 7_565 . ?
C3 Ru1 Ru4 111.1(3) . . ?
Ru3 Ru1 Ru4 60.71(2) . . ?
Ru3 Ru1 Ru4 60.71(2) 7_565 . ?
C1 Ru1 Ru2 44.1(3) . . ?
C4 Ru1 Ru2 161.4(2) 7_565 . ?
C4 Ru1 Ru2 161.4(2) . . ?
C2 Ru1 Ru2 116.7(2) 7_565 . ?
C2 Ru1 Ru2 116.7(2) . . ?
C3 Ru1 Ru2 135.2(3) 7_565 . ?
C3 Ru1 Ru2 135.2(3) . . ?
Ru3 Ru1 Ru2 60.82(2) . . ?
Ru3 Ru1 Ru2 60.82(2) 7_565 . ?
Ru4 Ru1 Ru2 89.50(3) . . ?
C21 Ru2 C1 100.8(4) . . ?
C21 Ru2 Sn2 89.93(9) . 7_565 ?
C1 Ru2 Sn2 103.19(2) . 7_565 ?
C21 Ru2 Sn2 89.93(9) . . ?
C1 Ru2 Sn2 103.19(2) . . ?
Sn2 Ru2 Sn2 153.16(4) 7_565 . ?
C21 Ru2 Sn1 92.6(4) . . ?
C1 Ru2 Sn1 166.6(2) . . ?
Sn2 Ru2 Sn1 76.60(2) 7_565 . ?
Sn2 Ru2 Sn1 76.60(2) . . ?
C21 Ru2 Ru3 100.1(3) . . ?
C1 Ru2 Ru3 44.80(2) . . ?
Sn2 Ru2 Ru3 147.59(3) 7_565 . ?
Sn2 Ru2 Ru3 58.399(17) . . ?
Sn1 Ru2 Ru3 132.873(18) . . ?
C21 Ru2 Ru3 100.1(3) . 7_565 ?
C1 Ru2 Ru3 44.80(2) . 7_565 ?
Sn2 Ru2 Ru3 58.399(17) 7_565 7_565 ?
Sn2 Ru2 Ru3 147.59(3) . 7_565 ?
Sn1 Ru2 Ru3 132.873(18) . 7_565 ?
Ru3 Ru2 Ru3 89.39(3) . 7_565 ?
C21 Ru2 Ru1 145.6(4) . . ?
C1 Ru2 Ru1 44.8(2) . . ?
Sn2 Ru2 Ru1 97.59(2) 7_565 . ?
Sn2 Ru2 Ru1 97.59(2) . . ?
Sn1 Ru2 Ru1 121.80(4) . . ?
Ru3 Ru2 Ru1 57.756(19) . . ?
Ru3 Ru2 Ru1 57.756(19) 7_565 . ?
C32 Ru3 C31 100.3(4) . . ?
C32 Ru3 C1 110.4(4) . . ?
C31 Ru3 C1 148.7(4) . . ?
C32 Ru3 Sn3 87.6(3) . . ?
C31 Ru3 Sn3 83.2(3) . . ?
C1 Ru3 Sn3 103.3(3) . . ?
C32 Ru3 Sn2 84.1(3) . . ?
C31 Ru3 Sn2 77.1(3) . . ?
C1 Ru3 Sn2 99.8(3) . . ?
Sn3 Ru3 Sn2 156.92(3) . . ?
C32 Ru3 Ru1 157.4(3) . . ?
C31 Ru3 Ru1 102.2(3) . . ?
C1 Ru3 Ru1 46.9(2) . . ?
Sn3 Ru3 Ru1 97.78(3) . . ?
Sn2 Ru3 Ru1 98.14(3) . . ?
C32 Ru3 Ru4 105.9(3) . . ?
C31 Ru3 Ru4 131.3(3) . . ?
C1 Ru3 Ru4 45.2(3) . . ?
Sn3 Ru3 Ru4 58.14(2) . . ?
Sn2 Ru3 Ru4 144.94(3) . . ?
Ru1 Ru3 Ru4 60.18(2) . . ?
C32 Ru3 Ru2 103.2(3) . . ?
C31 Ru3 Ru2 123.4(3) . . ?
C1 Ru3 Ru2 44.4(3) . . ?
Sn3 Ru3 Ru2 147.68(3) . . ?
Sn2 Ru3 Ru2 55.406(18) . . ?
Ru1 Ru3 Ru2 61.43(2) . . ?
Ru4 Ru3 Ru2 89.54(2) . . ?
C42 Ru4 C41 96.8(6) . . ?
C42 Ru4 C1 106.2(5) . . ?
C41 Ru4 C1 157.0(5) . . ?
C42 Ru4 Sn3 89.95(10) . 7_565 ?
C41 Ru4 Sn3 77.76(3) . 7_565 ?
C1 Ru4 Sn3 101.85(3) . 7_565 ?
C42 Ru4 Sn3 89.95(10) . . ?
C41 Ru4 Sn3 77.76(3) . . ?
C1 Ru4 Sn3 101.85(3) . . ?
Sn3 Ru4 Sn3 155.33(4) 7_565 . ?
C42 Ru4 Ru1 152.6(4) . . ?
C41 Ru4 Ru1 110.6(5) . . ?
C1 Ru4 Ru1 46.4(2) . . ?
Sn3 Ru4 Ru1 95.69(2) 7_565 . ?
Sn3 Ru4 Ru1 95.69(2) . . ?
C42 Ru4 Ru3 103.7(3) . 7_565 ?
C41 Ru4 Ru3 128.75(18) . 7_565 ?
C1 Ru4 Ru3 45.70(2) . 7_565 ?
Sn3 Ru4 Ru3 56.156(17) 7_565 7_565 ?
Sn3 Ru4 Ru3 147.00(3) . 7_565 ?
Ru1 Ru4 Ru3 59.11(2) . 7_565 ?
C42 Ru4 Ru3 103.7(3) . . ?
C41 Ru4 Ru3 128.75(18) . . ?
C1 Ru4 Ru3 45.70(2) . . ?
Sn3 Ru4 Ru3 147.00(3) 7_565 . ?
Sn3 Ru4 Ru3 56.156(17) . . ?
Ru1 Ru4 Ru3 59.11(2) . . ?
Ru3 Ru4 Ru3 91.17(3) 7_565 . ?
C51 Sn1 C61 103.6(3) . . ?
C51 Sn1 C61 103.6(3) . 7_565 ?
C61 Sn1 C61 96.7(5) . 7_565 ?
C51 Sn1 Ru2 117.0(3) . . ?
C61 Sn1 Ru2 116.6(2) . . ?
C61 Sn1 Ru2 116.6(2) 7_565 . ?
C71 Sn2 C81 103.4(3) . . ?
C71 Sn2 Ru2 127.5(2) . . ?
C81 Sn2 Ru2 125.8(2) . . ?
C71 Sn2 Ru3 114.4(2) . . ?
C81 Sn2 Ru3 111.8(2) . . ?
Ru2 Sn2 Ru3 66.20(2) . . ?
C91 Sn3 C101 103.7(3) . . ?
C91 Sn3 Ru3 126.0(2) . . ?
C101 Sn3 Ru3 123.7(2) . . ?
C91 Sn3 Ru4 113.8(2) . . ?
C101 Sn3 Ru4 119.5(2) . . ?
Ru3 Sn3 Ru4 65.71(2) . . ?
Ru4 C1 Ru2 179.3(5) . . ?
Ru4 C1 Ru3 89.2(3) . 7_565 ?
Ru2 C1 Ru3 90.8(3) . 7_565 ?
Ru4 C1 Ru3 89.2(3) . . ?
Ru2 C1 Ru3 90.8(3) . . ?
Ru3 C1 Ru3 172.8(5) 7_565 . ?
Ru4 C1 Ru1 88.2(3) . . ?
Ru2 C1 Ru1 91.1(4) . . ?
Ru3 C1 Ru1 86.5(2) 7_565 . ?
Ru3 C1 Ru1 86.5(2) . . ?
C2 C2 C3 118.9(6) 7_565 . ?
C2 C2 Ru1 71.9(3) 7_565 . ?
C3 C2 Ru1 72.4(5) . . ?
C4 C3 C2 119.5(9) . . ?
C4 C3 Ru1 71.1(5) . . ?
C2 C3 Ru1 71.1(5) . . ?
C4 C4 C3 121.5(6) 7_565 . ?
C4 C4 Ru1 72.5(3) 7_565 . ?
C3 C4 Ru1 73.7(5) . . ?
O21 C21 Ru2 178.8(12) . . ?
O31 C31 Ru3 177.7(9) . . ?
O32 C32 Ru3 179.4(9) . . ?
O41 C41 Ru4 178.1(15) . . ?
O42 C42 Ru4 178.7(15) . . ?
C52 C51 C56 116.7(9) . . ?
C52 C51 Sn1 121.7(8) . . ?
C56 C51 Sn1 121.6(8) . . ?
C51 C52 C53 121.9(10) . . ?
C54 C53 C52 119.4(11) . . ?
C55 C54 C53 121.4(11) . . ?
C54 C55 C56 118.7(10) . . ?
C51 C56 C55 121.8(10) . . ?
C62 C61 C66 118.5(9) . . ?
C62 C61 Sn1 122.6(8) . . ?
C66 C61 Sn1 118.7(7) . . ?
C61 C62 C63 119.1(12) . . ?
C64 C63 C62 121.4(12) . . ?
C63 C64 C65 120.9(11) . . ?
C66 C65 C64 119.1(13) . . ?
C65 C66 C61 121.0(12) . . ?
C72 C71 C76 114.6(7) . . ?
C72 C71 Sn2 121.5(6) . . ?
C76 C71 Sn2 122.9(6) . . ?
C71 C72 C73 123.1(9) . . ?
C74 C73 C72 119.9(9) . . ?
C75 C74 C73 119.0(9) . . ?
C74 C75 C76 120.5(10) . . ?
C71 C76 C75 121.4(9) . . ?
C82 C81 C86 114.7(7) . . ?
C82 C81 Sn2 124.3(6) . . ?
C86 C81 Sn2 120.7(6) . . ?
C81 C82 C83 123.6(9) . . ?
C84 C83 C82 119.5(10) . . ?
C85 C84 C83 119.6(9) . . ?
C84 C85 C86 120.5(10) . . ?
C81 C86 C85 121.7(9) . . ?
C92 C91 C96 117.1(7) . . ?
C92 C91 Sn3 121.4(6) . . ?
C96 C91 Sn3 121.2(5) . . ?
C91 C92 C93 122.1(8) . . ?
C94 C93 C92 118.5(8) . . ?
C95 C94 C93 122.0(9) . . ?
C94 C95 C96 119.1(9) . . ?
C91 C96 C95 121.1(8) . . ?
C106 C101 C102 116.1(9) . . ?
C106 C101 Sn3 124.5(7) . . ?
C102 C101 Sn3 119.4(7) . . ?
C103 C102 C101 119.7(11) . . ?
C104 C103 C102 120.9(11) . . ?
C105 C104 C103 120.1(11) . . ?
C104 C105 C106 120.3(11) . . ?
C105 C106 C101 122.8(10) . . ?
C1S C1S C2S 76(3) 7_565 . ?
C3S C2S C1S 109(3) . 7_565 ?
C3S C2S C1S 109(3) . . ?
C1S C2S C1S 28(6) 7_565 . ?
C4S C3S C4S 68(3) 7_565 . ?
C4S C3S C2S 133(4) 7_565 . ?
C4S C3S C2S 133(4) . . ?
C3S C4S C5S 113(3) . . ?
C3S C4S C4S 56.0(16) . 7_565 ?
C5S C4S C4S 56.9(16) . 7_565 ?
C4S C5S C4S 66(3) . 7_565 ?
C4S C5S C6S 118(3) . . ?
C4S C5S C6S 118(3) 7_565 . ?
C12S C11S C12S 64(6) 7_565 . ?
C13S C12S C11S 138(7) . . ?
C13S C12S C12S 80(4) . 7_565 ?
C11S C12S C12S 58(3) . 7_565 ?
C13S C12S C13S 43(4) . 7_565 ?
C11S C12S C13S 95(5) . 7_565 ?
C12S C12S C13S 37(2) 7_565 7_565 ?
C12S C13S C13S 100(4) . 7_565 ?
C12S C13S C14S 146(7) . . ?
C13S C13S C14S 65(3) 7_565 . ?
C12S C13S C12S 62(4) . 7_565 ?
C13S C13S C12S 37.1(19) 7_565 7_565 ?
C14S C13S C12S 98(4) . 7_565 ?
C15S C14S C13S 115(3) . 7_565 ?
C15S C14S C13S 115(3) . . ?
C13S C14S C13S 49(5) 7_565 . ?
C16S C15S C14S 135(2) . . ?

loop_
_geom_bond_atom_site_label_1
_geom_bond_atom_site_label_2
_geom_bond_distance
_geom_bond_site_symmetry_2
_geom_bond_publ_flag
Ru1 C1 2.065(9) . ?
Ru1 C4 2.220(8) 7_565 ?
Ru1 C4 2.220(8) . ?
Ru1 C2 2.236(8) 7_565 ?
Ru1 C2 2.236(8) . ?
Ru1 C3 2.253(8) 7_565 ?
Ru1 C3 2.253(8) . ?
Ru1 Ru3 2.8208(8) . ?
Ru1 Ru3 2.8208(8) 7_565 ?
Ru1 Ru4 2.8517(11) . ?
Ru1 Ru2 2.9290(11) . ?
Ru2 C21 1.853(11) . ?
Ru2 C1 2.037(9) . ?
Ru2 Sn2 2.6198(5) 7_565 ?
Ru2 Sn2 2.6198(5) . ?
Ru2 Sn1 2.7559(10) . ?
Ru2 Ru3 2.9117(8) . ?
Ru2 Ru3 2.9117(8) 7_565 ?
Ru3 C32 1.864(9) . ?
Ru3 C31 1.900(9) . ?
Ru3 C1 2.0519(8) . ?
Ru3 Sn3 2.6125(8) . ?
Ru3 Sn2 2.7106(8) . ?
Ru3 Ru4 2.8670(8) . ?
Ru4 C42 1.859(13) . ?
Ru4 C41 1.874(14) . ?
Ru4 C1 2.033(9) . ?
Ru4 Sn3 2.6715(6) 7_565 ?
Ru4 Sn3 2.6715(6) . ?
Ru4 Ru3 2.8670(8) 7_565 ?
Sn1 C51 2.143(10) . ?
Sn1 C61 2.198(9) . ?
Sn1 C61 2.198(9) 7_565 ?
Sn2 C71 2.153(7) . ?
Sn2 C81 2.153(7) . ?
Sn3 C91 2.161(7) . ?
Sn3 C101 2.165(8) . ?
C1 Ru3 2.0519(8) 7_565 ?
C2 C2 1.39(2) 7_565 ?
C2 C3 1.405(14) . ?
C3 C4 1.351(13) . ?
C4 C4 1.33(2) 7_565 ?
C21 O21 1.116(12) . ?
C31 O31 1.144(10) . ?
C32 O32 1.143(9) . ?
C41 O41 1.148(15) . ?
C42 O42 1.128(14) . ?
C51 C52 1.341(10) . ?
C51 C56 1.355(9) . ?
C52 C53 1.366(10) . ?
C53 C54 1.342(12) . ?
C54 C55 1.301(12) . ?
C55 C56 1.394(10) . ?
C61 C62 1.372(13) . ?
C61 C66 1.394(14) . ?
C62 C63 1.383(14) . ?
C63 C64 1.322(17) . ?
C64 C65 1.373(18) . ?
C65 C66 1.355(15) . ?
C71 C72 1.333(9) . ?
C71 C76 1.361(9) . ?
C72 C73 1.372(10) . ?
C73 C74 1.335(12) . ?
C74 C75 1.301(11) . ?
C75 C76 1.395(10) . ?
C81 C82 1.342(9) . ?
C81 C86 1.358(9) . ?
C82 C83 1.367(10) . ?
C83 C84 1.334(11) . ?
C84 C85 1.304(11) . ?
C85 C86 1.392(10) . ?
C91 C92 1.353(8) . ?
C91 C96 1.363(9) . ?
C92 C93 1.375(9) . ?
C93 C94 1.347(11) . ?
C94 C95 1.312(11) . ?
C95 C96 1.396(9) . ?
C101 C106 1.387(12) . ?
C101 C102 1.399(13) . ?
C102 C103 1.386(14) . ?
C103 C104 1.361(16) . ?
C104 C105 1.330(15) . ?
C105 C106 1.356(13) . ?
C1S C1S 0.73(16) 7_565 ?
C1S C2S 1.48(2) . ?
C2S C3S 1.44(2) . ?
C2S C1S 1.48(2) 7_565 ?
C3S C4S 1.44(2) 7_565 ?
C3S C4S 1.44(2) . ?
C4S C5S 1.47(2) . ?
C4S C4S 1.60(7) 7_565 ?
C5S C4S 1.47(2) 7_565 ?
C5S C6S 1.48(2) . ?
C11S C12S 1.50(2) 7_565 ?
C11S C12S 1.50(2) . ?
C12S C13S 1.08(5) . ?
C12S C12S 1.60(15) 7_565 ?
C12S C13S 1.77(10) 7_565 ?
C13S C13S 1.24(12) 7_565 ?
C13S C14S 1.48(2) . ?
C13S C12S 1.77(10) 7_565 ?
C14S C15S 1.48(2) . ?
C14S C13S 1.48(2) 7_565 ?
C15S C16S 1.1823 . ?
